data_4003448
loop_
_publ_author_name
'He, Lei'
'Zhou, Lin'
'Shi, Ping-Ping'
'Ye, Qiong'
'Fu, Da-Wei'

_publ_section_title
;
 One-Dimensional Cadmium Thiocyanate Perovskite Ferroelastics Tuned by
 Halogen Substitution
;
_journal_name_full 'Chemistry of Materials'
_journal_paper_doi 10.1021/acs.chemmater.9b04232
_journal_year 2019
_chemical_formula_sum 'C10 H18 Cd N4 S3'
_chemical_formula_weight 402.86
_space_group_IT_number 173
_space_group_name_Hall 'P 6c'
_space_group_name_H-M_alt 'P 63'
_symmetry_cell_setting hexagonal
_symmetry_space_group_name_Hall 'P 6c'
_symmetry_space_group_name_H-M 'P 63'
_atom_sites_solution_primary direct
_atom_sites_solution_secondary difmap
_audit_creation_method SHELXL-97
_cell_angle_alpha 90.00
_cell_angle_beta 90.00
_cell_angle_gamma 120.00
_cell_formula_units_Z 2
_cell_length_a 9.3596(5)
_cell_length_b 9.3596(5)
_cell_length_c 10.7347(5)
_cell_measurement_reflns_used 806
_cell_measurement_temperature 123(2)
_cell_measurement_theta_max 24.47
_cell_measurement_theta_min 2.51
_cell_volume 814.40(7)
_computing_structure_refinement 'SHELXL-97 (Sheldrick, 1997)'
_computing_structure_solution 'SHELXS-97 (Sheldrick, 1990)'
_diffrn_ambient_temperature 123(2)
_diffrn_measured_fraction_theta_full 1.000
_diffrn_measured_fraction_theta_max 1.000
_diffrn_measurement_device_type 'XtaLAB Synergy R, DW system, HyPix'
_diffrn_measurement_method '\w scans'
_diffrn_radiation_monochromator graphite
_diffrn_radiation_source 'fine-focus sealed tube'
_diffrn_radiation_type MoK\a
_diffrn_radiation_wavelength 0.71073
_diffrn_reflns_av_R_equivalents 0.0330
_diffrn_reflns_av_sigmaI/netI 0.0311
_diffrn_reflns_limit_h_max 10
_diffrn_reflns_limit_h_min -7
_diffrn_reflns_limit_k_max 10
_diffrn_reflns_limit_k_min -10
_diffrn_reflns_limit_l_max 12
_diffrn_reflns_limit_l_min -10
_diffrn_reflns_number 2857
_diffrn_reflns_theta_full 24.47
_diffrn_reflns_theta_max 24.47
_diffrn_reflns_theta_min 2.51
_exptl_absorpt_coefficient_mu 1.712
_exptl_absorpt_correction_T_max 0.7259
_exptl_absorpt_correction_T_min 0.7259
_exptl_absorpt_correction_type multi-scan
_exptl_crystal_colour colorless
_exptl_crystal_density_diffrn 1.569
_exptl_crystal_density_method 'not measured'
_exptl_crystal_description columnar
_exptl_crystal_F_000 368
_exptl_crystal_size_max 0.20
_exptl_crystal_size_mid 0.20
_exptl_crystal_size_min 0.20
_refine_diff_density_max 0.685
_refine_diff_density_min -1.062
_refine_diff_density_rms 0.214
_refine_ls_abs_structure_details 'Flack H D (1983), Acta Cryst. A39, 876-881'
_refine_ls_abs_structure_Flack 0.1(3)
_refine_ls_extinction_coef 2138(90)
_refine_ls_extinction_expression Fc^*^=kFc[1+0.001xFc^2^\l^3^/sin(2\q)]^-1/4^
_refine_ls_extinction_method SHELXL
_refine_ls_goodness_of_fit_ref 1.067
_refine_ls_matrix_type full
_refine_ls_number_parameters 66
_refine_ls_number_reflns 876
_refine_ls_number_restraints 95
_refine_ls_restrained_S_all 1.339
_refine_ls_R_factor_all 0.2106
_refine_ls_R_factor_gt 0.2043
_refine_ls_shift/su_max 0.000
_refine_ls_shift/su_mean 0.000
_refine_ls_structure_factor_coef Fsqd
_refine_ls_weighting_details 'calc w=1/[\s^2^(Fo^2^)+(0.0100P)^2^+5.0000P] where P=(Fo^2^+2Fc^2^)/3'
_refine_ls_weighting_scheme calc
_refine_ls_wR_factor_gt 0.3446
_refine_ls_wR_factor_ref 0.3481
_reflns_number_gt 806
_reflns_number_total 876
_reflns_threshold_expression >2sigma(I)
_cod_data_source_file cm9b04232_si_002.cif
_cod_data_source_block H_123K
_cod_depositor_comments
;
The following automatic conversions were performed:

data item '_exptl_absorpt_correction_type' value 'Multi-scan' was
changed to 'multi-scan' in accordance with the
/home/data/users/saulius/crontab/automatic-downloads/rss-feeds/ACS/lib/dictionaries/cif_core.dic
dictionary named 'cif_core.dic' version 2.4.2 last updated on
2011-04-26.

Automatic conversion script
Id: cif_fix_values 7556 2019-12-06 15:28:31Z antanas 
;
_cod_original_cell_volume 814.40(11)
_cod_database_code 4003448

loop_
_symmetry_equiv_pos_as_xyz
'x, y, z'
'-y, x-y, z'
'-x+y, -x, z'
'-x, -y, z+1/2'
'y, -x+y, z+1/2'
'x-y, x, z+1/2'

loop_
_atom_site_label
_atom_site_type_symbol
_atom_site_fract_x
_atom_site_fract_y
_atom_site_fract_z
_atom_site_U_iso_or_equiv
_atom_site_adp_type
_atom_site_occupancy
_atom_site_symmetry_multiplicity
_atom_site_calc_flag
_atom_site_refinement_flags
N2 N 0.6667 0.3333 0.3252(5) 0.149(10) Uani 1 3 d SDU
Cd1 Cd 0.0000 0.0000 0.101(2) 0.281(7) Uani 1 3 d SDU
C1 C 0.107(7) 0.221(9) 0.351(4) 0.281(16) Uani 1 1 d DU
N1 N 0.090(3) 0.187(6) 0.254(4) 0.239(10) Uani 0.50 1 d PDU
N3 N 0.090(13) 0.187(16) 0.488(5) 0.23(2) Uani 0.50 1 d PDU
S1 S 0.149(5) 0.305(5) 0.474(4) 0.215(13) Uani 0.50 1 d PDU
C3 C 0.6864(6) 0.1948(6) 0.3732(7) 0.149(10) Uani 1 1 d DU
C4 C 0.7536(13) 0.1171(19) 0.4629(10) 0.183(18) Uani 1 1 d DU
C2 C 0.6667 0.3333 0.1864(6) 0.149(10) Uani 1 3 d SDU
S2 S 0.149(7) 0.305(4) 0.235(4) 0.236(14) Uani 0.50 1 d PDU

loop_
_atom_site_aniso_label
_atom_site_aniso_U_11
_atom_site_aniso_U_22
_atom_site_aniso_U_33
_atom_site_aniso_U_23
_atom_site_aniso_U_13
_atom_site_aniso_U_12
N2 0.164(14) 0.164(14) 0.117(19) 0.000 0.000 0.082(7)
Cd1 0.361(10) 0.361(10) 0.120(6) 0.000 0.000 0.181(5)
C1 0.36(3) 0.36(2) 0.120(9) 0.000(9) 0.00(3) 0.18(2)
N1 0.253(15) 0.261(11) 0.201(9) -0.010(9) 0.009(11) 0.126(9)
N3 0.37(4) 0.181(16) 0.189(11) 0.04(2) 0.02(4) 0.16(3)
S1 0.37(3) 0.185(15) 0.126(9) 0.069(10) 0.03(2) 0.17(2)
C3 0.164(14) 0.164(14) 0.117(19) 0.000 0.000 0.082(7)
C4 0.14(3) 0.33(4) 0.11(3) 0.04(3) -0.04(3) 0.14(3)
C2 0.164(14) 0.164(14) 0.117(19) 0.000 0.000 0.082(7)
S2 0.32(3) 0.283(12) 0.146(10) 0.043(11) 0.02(3) 0.18(2)

loop_
_atom_type_symbol
_atom_type_description
_atom_type_scat_dispersion_real
_atom_type_scat_dispersion_imag
_atom_type_scat_source
C C 0.0033 0.0016 'International Tables Vol C Tables 4.2.6.8 and 6.1.1.4'
H H 0.0000 0.0000 'International Tables Vol C Tables 4.2.6.8 and 6.1.1.4'
N N 0.0061 0.0033 'International Tables Vol C Tables 4.2.6.8 and 6.1.1.4'
S S 0.1246 0.1234 'International Tables Vol C Tables 4.2.6.8 and 6.1.1.4'
Cd Cd -0.8075 1.2024 'International Tables Vol C Tables 4.2.6.8 and 6.1.1.4'

loop_
_geom_angle_atom_site_label_1
_geom_angle_atom_site_label_2
_geom_angle_atom_site_label_3
_geom_angle
_geom_angle_site_symmetry_1
_geom_angle_site_symmetry_3
C2 N2 C3 110.2(4) . .
C2 N2 C3 110.2(4) . 2_655
C3 N2 C3 108.7(4) . 2_655
C2 N2 C3 110.2(4) . 3_665
C3 N2 C3 108.7(4) . 3_665
C3 N2 C3 108.7(4) 2_655 3_665
N3 Cd1 N3 85(5) 4_554 6_554
N3 Cd1 N3 85(5) 4_554 5_554
N3 Cd1 N3 85(5) 6_554 5_554
N3 Cd1 N1 101(3) 4_554 3
N3 Cd1 N1 172(4) 6_554 3
N3 Cd1 N1 101(3) 5_554 3
N3 Cd1 N1 101(3) 4_554 2
N3 Cd1 N1 101(3) 6_554 2
N3 Cd1 N1 172(4) 5_554 2
N1 Cd1 N1 72(3) 3 2
N3 Cd1 N1 172(4) 4_554 .
N3 Cd1 N1 101(3) 6_554 .
N3 Cd1 N1 101(3) 5_554 .
N1 Cd1 N1 72(3) 3 .
N1 Cd1 N1 72(3) 2 .
N3 Cd1 S1 10(3) 4_554 4_554
N3 Cd1 S1 92(3) 6_554 4_554
N3 Cd1 S1 92(3) 5_554 4_554
N1 Cd1 S1 93.5(11) 3 4_554
N1 Cd1 S1 93.2(14) 2 4_554
N1 Cd1 S1 162(2) . 4_554
N3 Cd1 S1 92(3) 4_554 5_554
N3 Cd1 S1 92(3) 6_554 5_554
N3 Cd1 S1 10(3) 5_554 5_554
N1 Cd1 S1 93.2(14) 3 5_554
N1 Cd1 S1 162(2) 2 5_554
N1 Cd1 S1 93.5(11) . 5_554
S1 Cd1 S1 98.5(10) 4_554 5_554
N3 Cd1 S1 92(3) 4_554 6_554
N3 Cd1 S1 10(3) 6_554 6_554
N3 Cd1 S1 92(3) 5_554 6_554
N1 Cd1 S1 162(2) 3 6_554
N1 Cd1 S1 93.5(11) 2 6_554
N1 Cd1 S1 93.2(14) . 6_554
S1 Cd1 S1 98.5(10) 4_554 6_554
S1 Cd1 S1 98.5(10) 5_554 6_554
N3 Cd1 S2 89(3) 4_554 2
N3 Cd1 S2 88(3) 6_554 2
N3 Cd1 S2 171(3) 5_554 2
N1 Cd1 S2 85.9(16) 3 2
N1 Cd1 S2 17.2(18) 2 2
N1 Cd1 S2 85.6(16) . 2
S1 Cd1 S2 82.2(14) 4_554 2
S1 Cd1 S2 178.9(16) 5_554 2
S1 Cd1 S2 82.2(15) 6_554 2
N3 Cd1 S2 88(3) 4_554 3
N3 Cd1 S2 171(3) 6_554 3
N3 Cd1 S2 89(3) 5_554 3
N1 Cd1 S2 17.2(18) 3 3
N1 Cd1 S2 85.6(16) 2 3
N1 Cd1 S2 85.9(16) . 3
S1 Cd1 S2 82.2(15) 4_554 3
S1 Cd1 S2 82.2(14) 5_554 3
S1 Cd1 S2 178.9(16) 6_554 3
S2 Cd1 S2 97.1(14) 2 3
N3 Cd1 S2 171(3) 4_554 .
N3 Cd1 S2 89(3) 6_554 .
N3 Cd1 S2 88(3) 5_554 .
N1 Cd1 S2 85.6(16) 3 .
N1 Cd1 S2 85.9(16) 2 .
N1 Cd1 S2 17.2(18) . .
S1 Cd1 S2 178.9(16) 4_554 .
S1 Cd1 S2 82.2(15) 5_554 .
S1 Cd1 S2 82.2(14) 6_554 .
S2 Cd1 S2 97.1(14) 2 .
S2 Cd1 S2 97.1(14) 3 .
N1 C1 S2 43(4) . .
N1 C1 S1 167(8) . .
S2 C1 S1 124(5) . .
N1 C1 N3 154(9) . .
S2 C1 N3 162(7) . .
S1 C1 N3 38(5) . .
C1 N1 Cd1 152(7) . .
S1 N3 C1 70(3) . .
S1 N3 Cd1 150(7) . 4
C1 N3 Cd1 139(9) . 4
N3 S1 C1 72(3) . .
N3 S1 Cd1 20(4) . 4
C1 S1 Cd1 92(3) . 4
N2 C3 C4 153.7(10) . .
C1 S2 Cd1 91(3) . .

loop_
_geom_bond_atom_site_label_1
_geom_bond_atom_site_label_2
_geom_bond_distance
_geom_bond_site_symmetry_2
N2 C2 1.490(2) .
N2 C3 1.490(2) .
N2 C3 1.490(2) 2_655
N2 C3 1.490(2) 3_665
Cd1 N3 1.94(9) 4_554
Cd1 N3 1.94(9) 6_554
Cd1 N3 1.94(9) 5_554
Cd1 N1 2.23(2) 3
Cd1 N1 2.23(2) 2
Cd1 N1 2.23(2) .
Cd1 S1 2.83(3) 4_554
Cd1 S1 2.83(3) 5_554
Cd1 S1 2.83(3) 6_554
Cd1 S2 2.86(2) 2
Cd1 S2 2.86(2) 3
Cd1 S2 2.86(2) .
C1 N1 1.08(3) .
C1 S2 1.43(7) .
C1 S1 1.48(3) .
C1 N3 1.50(2) .
N3 S1 0.97(11) .
N3 Cd1 1.94(9) 4
S1 Cd1 2.83(3) 4
C3 C4 1.5200(12) .

loop_
_geom_torsion_atom_site_label_1
_geom_torsion_atom_site_label_2
_geom_torsion_atom_site_label_3
_geom_torsion_atom_site_label_4
_geom_torsion
_geom_torsion_site_symmetry_1
_geom_torsion_site_symmetry_4
S2 C1 N1 Cd1 179(5) . .
S1 C1 N1 Cd1 179(19) . .
N3 C1 N1 Cd1 -1(17) . .
N3 Cd1 N1 C1 0(21) 4_554 .
N3 Cd1 N1 C1 137(7) 6_554 .
N3 Cd1 N1 C1 -136(7) 5_554 .
N1 Cd1 N1 C1 -38(6) 3 .
N1 Cd1 N1 C1 39(6) 2 .
S1 Cd1 N1 C1 1(8) 4_554 .
S1 Cd1 N1 C1 -130(7) 5_554 .
S1 Cd1 N1 C1 131(7) 6_554 .
S2 Cd1 N1 C1 49(6) 2 .
S2 Cd1 N1 C1 -48(6) 3 .
S2 Cd1 N1 C1 -179(6) . .
N1 C1 N3 S1 180(12) . .
S2 C1 N3 S1 0(17) . .
N1 C1 N3 Cd1 1(19) . 4
S2 C1 N3 Cd1 -179(13) . 4
S1 C1 N3 Cd1 -179(12) . 4
Cd1 N3 S1 C1 179(16) 4 .
C1 N3 S1 Cd1 -179(16) . 4
N1 C1 S1 N3 180(24) . .
S2 C1 S1 N3 180(6) . .
N1 C1 S1 Cd1 -180(23) . 4
S2 C1 S1 Cd1 -180(5) . 4
N3 C1 S1 Cd1 0(5) . 4
C2 N2 C3 C4 141.2(17) . .
C3 N2 C3 C4 20(2) 2_655 .
C3 N2 C3 C4 -97.9(14) 3_665 .
N1 C1 S2 Cd1 0(2) . .
S1 C1 S2 Cd1 180(4) . .
N3 C1 S2 Cd1 180(15) . .
N3 Cd1 S2 C1 -179(21) 4_554 .
N3 Cd1 S2 C1 137(5) 6_554 .
N3 Cd1 S2 C1 -138(5) 5_554 .
N1 Cd1 S2 C1 -36(3) 3 .
N1 Cd1 S2 C1 36(4) 2 .
N1 Cd1 S2 C1 0(2) . .
S1 Cd1 S2 C1 0(95) 4_554 .
S1 Cd1 S2 C1 -130(4) 5_554 .
S1 Cd1 S2 C1 130(4) 6_554 .
S2 Cd1 S2 C1 49(3) 2 .
S2 Cd1 S2 C1 -49(3) 3 .
